data_4068151
loop_
_publ_author_name
'Badaj, Anna C.'
'Lavoie, Gino G.'

_publ_section_title
;
 Synthesis and Structural Characterization of Nickel(II) Complexes with
 Imino-N-heterocyclic Carbene Heteroditopic Ligands
;
_journal_issue 3
_journal_name_full Organometallics
_journal_page_first 1103
_journal_paper_doi 10.1021/om2011485
_journal_volume 31
_journal_year 2012
_chemical_formula_moiety 'C22 H25 Br2 N3 Ni'
_chemical_formula_sum 'C22 H25 Br2 N3 Ni'
_chemical_formula_weight 549.98
_chemical_name_systematic
;
 ?
;
_space_group_IT_number 11
_symmetry_cell_setting monoclinic
_symmetry_space_group_name_Hall '-P 2yb'
_symmetry_space_group_name_H-M 'P 1 21/m 1'
_atom_sites_solution_hydrogens geom
_atom_sites_solution_primary direct
_atom_sites_solution_secondary difmap
_audit_creation_method SHELXL-97
_cell_angle_alpha 90.00
_cell_angle_beta 98.606(2)
_cell_angle_gamma 90.00
_cell_formula_units_Z 2
_cell_length_a 8.1267(4)
_cell_length_b 11.8871(5)
_cell_length_c 13.7639(6)
_cell_measurement_reflns_used 14361
_cell_measurement_temperature 150(2)
_cell_measurement_theta_max 27.5
_cell_measurement_theta_min 2.6
_cell_volume 1314.66(10)
_computing_cell_refinement 'Denzo-SMN (Otwinowski & Minor, 1997)'
_computing_data_collection 'Collect (Nonius B.V., 1997-2002)'
_computing_data_reduction Denzo-SMN
_computing_molecular_graphics 'PLATON (Spek, 2009)'
_computing_publication_material 'SHELXTL V6.1'
_computing_structure_refinement 'SHELXTL V6.1 (Sheldrick, 2008)'
_computing_structure_solution 'SIR-92 (Altomare et al., 1994)'
_diffrn_ambient_temperature 150(2)
_diffrn_detector_area_resol_mean 9
_diffrn_measured_fraction_theta_full 0.980
_diffrn_measured_fraction_theta_max 0.980
_diffrn_measurement_device_type 'Nonius KappaCCD'
_diffrn_measurement_method '\f scans and \w scans with \k offsets'
_diffrn_radiation_monochromator graphite
_diffrn_radiation_source 'fine-focus sealed tube'
_diffrn_radiation_type MoK\a
_diffrn_radiation_wavelength 0.71073
_diffrn_reflns_av_R_equivalents 0.076
_diffrn_reflns_av_sigmaI/netI 0.074
_diffrn_reflns_limit_h_max 10
_diffrn_reflns_limit_h_min -10
_diffrn_reflns_limit_k_max 15
_diffrn_reflns_limit_k_min -15
_diffrn_reflns_limit_l_max 17
_diffrn_reflns_limit_l_min -17
_diffrn_reflns_number 14361
_diffrn_reflns_theta_full 27.52
_diffrn_reflns_theta_max 27.52
_diffrn_reflns_theta_min 2.74
_exptl_absorpt_coefficient_mu 3.788
_exptl_absorpt_correction_T_max 0.8633
_exptl_absorpt_correction_T_min 0.5180
_exptl_absorpt_correction_type multi-scan
_exptl_absorpt_process_details
;
multi-scan from symmetry-related measurements 
 Sortav (Blessing 1995)
;
_exptl_crystal_colour brown
_exptl_crystal_density_diffrn 1.389
_exptl_crystal_density_method 'not measured'
_exptl_crystal_description plate
_exptl_crystal_F_000 552
_exptl_crystal_size_max 0.20
_exptl_crystal_size_mid 0.12
_exptl_crystal_size_min 0.04
_platon_squeeze_details
;
During the
refinement of the structure, electron density peaks were located 
that were believed to be highly disordered
solvent molecules (dichloromethane and/or pentane). Attempts 
made to model the solvent molecule were not successful. 
The SQUEEZE option in PLATON (Spek, 2003) indicated there was a
solvent cavity of volume 245 \%A^3^ containing approximately 86
electrons. In the final cycles of refinement, this contribution to the
electron density was removed from the observed data. The
density, the F(000) value, the molecular weight and the formula are
given without taking into account the results obtained with the
SQUEEZE option PLATON (Spek, 2003). Similar treatments of disordered
solvent molecules were carried out by St\"ahler et al. (2001), 
Cox et al. (2003), Mohamed et al. (2003) and Athimoolam et al. (2005).
References:

Spek, A. L. (2003). J. Appl. Cryst. 36, 7-13

Athimoolam, S., Kumar, J., Ramakrishnan, V. & Rajaram, R.K. (2005).
Acta Cryst. E61, m2014-m2017.

Cox, J.P., Kumarasammy, Y., Nahar, L., Sarkar D.S. & Shoeb, M.
(2003). Acta Cryst. E59, o975-o977.

Mohamed, A.A., Krause Bauer, A.J., Bruce, E.A. & Bruce M.R.M.
(2003). Acta Cryst. C59, m84-m86.

;
_refine_diff_density_max 1.010
_refine_diff_density_min -0.709
_refine_diff_density_rms 0.142
_refine_ls_extinction_method none
_refine_ls_goodness_of_fit_ref 1.117
_refine_ls_hydrogen_treatment constr
_refine_ls_matrix_type full
_refine_ls_number_parameters 154
_refine_ls_number_reflns 3117
_refine_ls_number_restraints 0
_refine_ls_restrained_S_all 1.117
_refine_ls_R_factor_all 0.1011
_refine_ls_R_factor_gt 0.0653
_refine_ls_shift/su_max 0.005
_refine_ls_shift/su_mean 0.000
_refine_ls_structure_factor_coef Fsqd
_refine_ls_weighting_details 'calc w=1/[\s^2^(Fo^2^)+(0.1161P)^2^+0.0000P] where P=(Fo^2^+2Fc^2^)/3'
_refine_ls_weighting_scheme calc
_refine_ls_wR_factor_gt 0.1881
_refine_ls_wR_factor_ref 0.2063
_reflns_number_gt 2053
_reflns_number_total 3117
_reflns_threshold_expression I>2\s(I)
_cod_data_source_file om2011485_si_002.cif
_cod_data_source_block k10153twin
_cod_depositor_comments
;
The following automatic conversions were performed:

'_symmetry_cell_setting' value 'Monoclinic' changed to 'monoclinic'
according to /home/saulius/struct/CIF-dictionaries/cif_core.dic
dictionary named 'cif_core.dic' version 2.4.1 from 2010-06-29.

Automatic conversion script
Id: cif_fix_values 1715 2011-07-08 13:25:40Z adriana 
;
_cod_original_sg_symbol_H-M 'P 21/m'
_cod_database_code 4068151

loop_
_symmetry_equiv_pos_as_xyz
'x, y, z'
'-x, y+1/2, -z'
'-x, -y, -z'
'x, -y-1/2, z'

loop_
_atom_site_label
_atom_site_type_symbol
_atom_site_fract_x
_atom_site_fract_y
_atom_site_fract_z
_atom_site_U_iso_or_equiv
_atom_site_adp_type
_atom_site_occupancy
_atom_site_symmetry_multiplicity
_atom_site_calc_flag
_atom_site_refinement_flags
Ni1 Ni 0.81686(13) 0.2500 0.31700(8) 0.0295(3) Uani 1 2 d S
Br1 Br 0.70395(9) 0.07227(6) 0.26486(6) 0.0487(3) Uani 1 1 d .
N1 N 1.1365(8) 0.2500 0.4199(5) 0.0265(15) Uani 1 2 d S
N2 N 1.1806(8) 0.2500 0.2707(5) 0.0288(16) Uani 1 2 d S
N3 N 0.8807(8) 0.2500 0.4674(5) 0.0265(15) Uani 1 2 d S
C1 C 1.0590(10) 0.2500 0.3247(5) 0.0210(16) Uani 1 2 d S
C3 C 1.3372(10) 0.2500 0.3295(6) 0.0282(19) Uani 1 2 d S
H2A H 1.4422 0.2500 0.3071 0.034 Uiso 1 2 calc SR
C2 C 1.3100(10) 0.2500 0.4253(7) 0.0284(19) Uani 1 2 d S
H3A H 1.3910 0.2500 0.4828 0.034 Uiso 1 2 calc SR
C4 C 1.0389(10) 0.2500 0.4972(6) 0.0272(18) Uani 1 2 d S
C5 C 1.1276(10) 0.2500 0.5992(6) 0.033(2) Uani 1 2 d S
H5A H 1.0501 0.2710 0.6442 0.050 Uiso 0.50 1 calc PR
H5B H 1.2193 0.3043 0.6049 0.050 Uiso 0.50 1 calc PR
H5C H 1.1720 0.1747 0.6159 0.050 Uiso 0.50 1 calc PR
C6 C 0.7704(10) 0.2500 0.5403(6) 0.0285(19) Uani 1 2 d S
C7 C 0.7154(8) 0.1470(5) 0.5740(5) 0.0343(15) Uani 1 1 d .
C8 C 0.6060(8) 0.1517(7) 0.6422(5) 0.0441(19) Uani 1 1 d .
H8A H 0.5660 0.0834 0.6660 0.053 Uiso 1 1 calc R
C9 C 0.5548(12) 0.2500 0.6756(7) 0.044(2) Uani 1 2 d S
H9 H 0.4817 0.2500 0.7233 0.052 Uiso 1 2 calc SR
C10 C 0.7771(10) 0.0351(6) 0.5413(6) 0.054(2) Uani 1 1 d .
H10A H 0.6850 -0.0189 0.5321 0.081 Uiso 1 1 calc R
H10B H 0.8658 0.0068 0.5915 0.081 Uiso 1 1 calc R
H10C H 0.8206 0.0449 0.4791 0.081 Uiso 1 1 calc R
C11 C 1.1602(10) 0.2500 0.1634(6) 0.0297(19) Uani 1 2 d S
C12 C 1.1484(8) 0.1476(6) 0.1162(5) 0.0370(15) Uani 1 1 d .
C13 C 1.1291(10) 0.1516(6) 0.0133(5) 0.0467(18) Uani 1 1 d .
H13A H 1.1238 0.0831 -0.0226 0.056 Uiso 1 1 calc R
C14 C 1.1178(16) 0.2500 -0.0365(7) 0.055(3) Uani 1 2 d S
C16 C 1.1623(11) 0.0378(6) 0.1713(6) 0.0491(19) Uani 1 1 d .
H16A H 1.1646 -0.0244 0.1248 0.074 Uiso 1 1 calc R
H16B H 1.0663 0.0290 0.2061 0.074 Uiso 1 1 calc R
H16C H 1.2650 0.0373 0.2188 0.074 Uiso 1 1 calc R
C17 C 1.099(2) 0.2500 -0.1505(8) 0.079(5) Uani 1 2 d S
H17A H 0.9854 0.2289 -0.1780 0.119 Uiso 0.50 1 calc PR
H17B H 1.1775 0.1958 -0.1718 0.119 Uiso 0.50 1 calc PR
H17C H 1.1237 0.3253 -0.1735 0.119 Uiso 0.50 1 calc PR

loop_
_atom_site_aniso_label
_atom_site_aniso_U_11
_atom_site_aniso_U_22
_atom_site_aniso_U_33
_atom_site_aniso_U_23
_atom_site_aniso_U_13
_atom_site_aniso_U_12
Ni1 0.0179(5) 0.0382(7) 0.0330(6) 0.000 0.0060(5) 0.000
Br1 0.0404(5) 0.0433(5) 0.0643(6) -0.0098(3) 0.0138(4) -0.0128(3)
N1 0.018(3) 0.028(4) 0.033(4) 0.000 0.003(3) 0.000
N2 0.018(3) 0.042(4) 0.027(4) 0.000 0.004(3) 0.000
N3 0.021(4) 0.026(3) 0.034(4) 0.000 0.010(3) 0.000
C1 0.023(4) 0.021(4) 0.019(4) 0.000 0.005(3) 0.000
C3 0.013(4) 0.042(5) 0.029(5) 0.000 0.000(3) 0.000
C2 0.013(4) 0.034(5) 0.037(5) 0.000 0.002(3) 0.000
C4 0.027(4) 0.022(4) 0.036(5) 0.000 0.014(4) 0.000
C5 0.013(4) 0.051(5) 0.037(5) 0.000 0.012(4) 0.000
C6 0.018(4) 0.036(5) 0.032(5) 0.000 0.005(3) 0.000
C7 0.029(3) 0.038(4) 0.034(3) 0.006(3) 0.002(3) 0.012(3)
C8 0.021(3) 0.067(5) 0.044(4) 0.029(4) 0.006(3) -0.007(3)
C9 0.022(4) 0.078(8) 0.033(5) 0.000 0.010(4) 0.000
C10 0.053(5) 0.032(3) 0.085(6) 0.016(4) 0.033(5) 0.007(4)
C11 0.018(4) 0.041(5) 0.030(5) 0.000 0.003(4) 0.000
C12 0.034(3) 0.044(4) 0.032(3) -0.005(3) 0.002(3) 0.007(3)
C13 0.066(5) 0.042(4) 0.032(4) -0.006(3) 0.007(4) 0.000(4)
C14 0.073(8) 0.064(7) 0.028(5) 0.000 0.011(5) 0.000
C16 0.062(5) 0.041(4) 0.043(4) -0.004(3) 0.006(4) -0.009(4)
C17 0.143(14) 0.070(8) 0.025(6) 0.000 0.012(7) 0.000

loop_
_atom_type_symbol
_atom_type_description
_atom_type_scat_dispersion_real
_atom_type_scat_dispersion_imag
_atom_type_scat_source
C C 0.0033 0.0016 'International Tables Vol C Tables 4.2.6.8 and 6.1.1.4'
H H 0.0000 0.0000 'International Tables Vol C Tables 4.2.6.8 and 6.1.1.4'
Br Br -0.2901 2.4595 'International Tables Vol C Tables 4.2.6.8 and 6.1.1.4'
N N 0.0061 0.0033 'International Tables Vol C Tables 4.2.6.8 and 6.1.1.4'
Ni Ni 0.3393 1.1124 'International Tables Vol C Tables 4.2.6.8 and 6.1.1.4'

loop_
_geom_angle_atom_site_label_1
_geom_angle_atom_site_label_2
_geom_angle_atom_site_label_3
_geom_angle
_geom_angle_site_symmetry_1
_geom_angle_site_symmetry_3
C1 Ni1 N3 81.1(3) . .
C1 Ni1 Br1 110.93(7) . .
N3 Ni1 Br1 109.41(7) . .
C1 Ni1 Br1 110.93(8) . 4_565
N3 Ni1 Br1 109.41(7) . 4_565
Br1 Ni1 Br1 125.98(6) . 4_565
C1 N1 C2 111.5(7) . .
C1 N1 C4 119.3(7) . .
C2 N1 C4 129.2(7) . .
C1 N2 C3 111.4(6) . .
C1 N2 C11 125.9(7) . .
C3 N2 C11 122.6(7) . .
C4 N3 C6 118.2(7) . .
C4 N3 Ni1 114.1(6) . .
C6 N3 Ni1 127.6(5) . .
N2 C1 N1 105.2(7) . .
N2 C1 Ni1 143.1(6) . .
N1 C1 Ni1 111.6(5) . .
C2 C3 N2 107.0(7) . .
C3 C2 N1 104.8(7) . .
N3 C4 N1 113.8(7) . .
N3 C4 C5 128.5(7) . .
N1 C4 C5 117.6(7) . .
C7 C6 C7 121.2(8) 4_565 .
C7 C6 N3 119.4(4) 4_565 .
C7 C6 N3 119.4(4) . .
C8 C7 C6 117.1(6) . .
C8 C7 C10 120.7(6) . .
C6 C7 C10 122.1(6) . .
C9 C8 C7 121.9(7) . .
C8 C9 C8 120.8(9) 4_565 .
C12 C11 C12 124.3(8) . 4_565
C12 C11 N2 117.8(4) . .
C12 C11 N2 117.8(4) 4_565 .
C11 C12 C13 115.8(6) . .
C11 C12 C16 122.3(6) . .
C13 C12 C16 121.8(6) . .
C14 C13 C12 122.0(7) . .
C13 C14 C13 119.8(9) 4_565 .
C13 C14 C17 120.0(5) 4_565 .
C13 C14 C17 120.0(5) . .

loop_
_geom_bond_atom_site_label_1
_geom_bond_atom_site_label_2
_geom_bond_distance
_geom_bond_site_symmetry_2
Ni1 C1 1.954(8) .
Ni1 N3 2.058(7) .
Ni1 Br1 2.3714(8) .
Ni1 Br1 2.3714(8) 4_565
N1 C1 1.366(10) .
N1 C2 1.401(10) .
N1 C4 1.419(11) .
N2 C1 1.323(10) .
N2 C3 1.402(10) .
N2 C11 1.461(11) .
N3 C4 1.290(11) .
N3 C6 1.442(11) .
C3 C2 1.369(13) .
C4 C5 1.478(13) .
C6 C7 1.405(8) 4_565
C6 C7 1.405(8) .
C7 C8 1.388(9) .
C7 C10 1.514(10) .
C8 C9 1.344(9) .
C9 C8 1.344(9) 4_565
C11 C12 1.377(8) .
C11 C12 1.377(8) 4_565
C12 C13 1.402(9) .
C12 C16 1.505(10) .
C13 C14 1.351(9) .
C14 C13 1.351(9) 4_565
C14 C17 1.554(15) .

loop_
_platon_squeeze_void_nr
_platon_squeeze_void_average_x
_platon_squeeze_void_average_y
_platon_squeeze_void_average_z
_platon_squeeze_void_volume
_platon_squeeze_void_count_electrons
_platon_squeeze_void_content
1 0.500 0.724 1.000 245 86 ' '
